data_1575184
loop_
_publ_author_name
'McDonald, Peter W.'
'Goerigk, Lars'
'Ritchie, Chris'

_publ_section_title
;
 Planarisation or a twist? Using steric engineering to unlock the origin
 of mechanofluorochromic red-shifts.
;
_journal_issue 34
_journal_name_full 'Chemical science'
_journal_page_first 15320
_journal_page_last 15332
_journal_paper_doi 10.1039/d5sc04257g
_journal_volume 16
_journal_year 2025
_chemical_formula_moiety 'C19 H18 N2'
_chemical_formula_sum 'C19 H18 N2'
_chemical_formula_weight 274.35
_chemical_name_systematic 2,6-dimethyl-N,N-diphenylpyridin-4-amine
_space_group_crystal_system monoclinic
_space_group_IT_number 14
_space_group_name_Hall '-P 2ybc'
_space_group_name_H-M_alt 'P 1 21/c 1'
_atom_sites_solution_hydrogens geom
_atom_sites_solution_primary dual
_audit_creation_date 2025-05-25
_audit_creation_method
;
Olex2 1.5
(compiled 2025.04.05 svn.rf049d14d for OlexSys, GUI svn.r7224)
;
_audit_update_record
;
2025-06-06 deposited with the CCDC.	2025-07-18 downloaded from the CCDC.
;
_cell_angle_alpha 90
_cell_angle_beta 93.387(2)
_cell_angle_gamma 90
_cell_formula_units_Z 4
_cell_length_a 8.0182(2)
_cell_length_b 17.9791(5)
_cell_length_c 10.2551(2)
_cell_measurement_reflns_used 6188
_cell_measurement_temperature 123.00(10)
_cell_measurement_theta_max 76.8340
_cell_measurement_theta_min 4.9970
_cell_volume 1475.79(6)
_computing_cell_refinement 'CrysAlisPro 1.171.41.93a (Rigaku OD, 2020)'
_computing_data_collection 'CrysAlisPro 1.171.41.93a (Rigaku OD, 2020)'
_computing_data_reduction 'CrysAlisPro 1.171.41.93a (Rigaku OD, 2020)'
_computing_molecular_graphics 'Olex2 1.5 (Dolomanov et al., 2009)'
_computing_publication_material 'Olex2 1.5 (Dolomanov et al., 2009)'
_computing_structure_refinement 'SHELXL 2019/3 (Sheldrick, 2015)'
_computing_structure_solution 'SHELXT 2018/2 (Sheldrick, 2018)'
_diffrn_ambient_environment N~2~
_diffrn_ambient_temperature 123.00(10)
_diffrn_detector 'Hybrid Pixel Array Detector'
_diffrn_detector_area_resol_mean 10.0000
_diffrn_detector_type HyPix
_diffrn_measured_fraction_theta_full 0.999
_diffrn_measured_fraction_theta_max 0.975
_diffrn_measurement_details
;
List of Runs (angles in degrees, time in seconds):

  # Type    Start    End  Width  t~exp~   \w     \q     \k     \f   Frames
#--------------------------------------------------------------------------
  1  \w     25.00 118.00   0.50    0.19    --   47.70  77.00   0.00  186
  2  \w    104.00 148.00   0.50    0.77    --  107.75 111.00   3.00   88
  3  \w     33.00  66.00   0.50    0.77    --  107.75 -30.00 -90.00   66
  4  \w     33.00  66.00   0.50    0.77    --  107.75 -30.00 -60.00   66
  5  \w     33.00  66.00   0.50    0.77    --  107.75 -30.00 -30.00   66
  6  \w     33.00  64.00   0.50    0.77    --  107.75 -30.00  30.00   62
  7  \w     48.00  75.00   0.50    0.77    --  107.75 -45.00  60.00   54
  8  \w     39.00  66.00   0.50    0.77    --  107.75 -30.00  60.00   54
  9  \w     36.00  65.00   0.50    0.77    --  107.75 -30.00  90.00   58
 10  \w     34.00  66.00   0.50    0.77    --  107.75 -30.00 150.00   64
 11  \w     33.00  66.00   0.50    0.77    --  107.75 -30.00 120.00   66
 12  \w     36.00 100.00   0.50    0.77    --  107.75 -94.00  60.00  128
 13  \w     45.00 102.00   0.50    0.77    --  107.75 -94.00 -30.00  114
 14  \w     81.00 106.00   0.50    0.77    --  107.75 -94.00 -60.00   50
 15  \w     56.00 106.00   0.50    0.77    --  107.75-111.00 -89.00  100
 16  \w     73.00 108.00   0.50    0.77    --  107.75-125.00-150.00   70
 17  \w     30.00  79.00   0.50    0.19    --   47.70-111.00 -89.00   98
 18  \w     35.00  66.00   0.50    0.77    --  107.75 -94.00 -60.00   62
 19  \w     54.00  79.00   0.50    0.77    --  107.75 -94.00   0.00   50
 20  \w     34.00  66.00   0.50    0.77    --  107.75 -30.00-120.00   64
 21  \w     33.00  64.00   0.50    0.77    --  107.75 -30.00-150.00   62
 22  \w    -73.00 -18.00   0.50    0.19    --  -47.70 111.00   3.00  110
 23  \w    -72.00 -47.00   0.50    0.77    --  -86.25 111.00   3.00   50
 24  \w   -130.00-104.00   0.50    0.77    --  -86.25-111.00 -89.00   52
 25  \w   -117.00 -78.00   0.50    0.19    --  -47.70-125.00  30.00   78
 26  \w   -118.00 -85.00   0.50    0.19    --  -47.70-125.00 120.00   66
;
_diffrn_measurement_device 'four-circle diffractometer'
_diffrn_measurement_device_type 'XtaLAB Synergy, Dualflex, HyPix'
_diffrn_measurement_method '\w scans'
_diffrn_orient_matrix_type 'CrysAlisPro convention (1999,Acta A55,543-557)'
_diffrn_orient_matrix_UB_11 0.1138267000
_diffrn_orient_matrix_UB_12 -0.0610576000
_diffrn_orient_matrix_UB_13 0.0620828000
_diffrn_orient_matrix_UB_21 0.1401942000
_diffrn_orient_matrix_UB_22 0.0575392000
_diffrn_orient_matrix_UB_23 0.0258267000
_diffrn_orient_matrix_UB_31 -0.0666707000
_diffrn_orient_matrix_UB_32 0.0170361000
_diffrn_orient_matrix_UB_33 0.1347522000
_diffrn_radiation_monochromator mirror
_diffrn_radiation_probe x-ray
_diffrn_radiation_type 'Cu K\a'
_diffrn_radiation_wavelength 1.54184
_diffrn_reflns_av_R_equivalents 0.0328
_diffrn_reflns_av_unetI/netI 0.0377
_diffrn_reflns_Laue_measured_fraction_full 0.999
_diffrn_reflns_Laue_measured_fraction_max 0.975
_diffrn_reflns_limit_h_max 9
_diffrn_reflns_limit_h_min -10
_diffrn_reflns_limit_k_max 22
_diffrn_reflns_limit_k_min -21
_diffrn_reflns_limit_l_max 12
_diffrn_reflns_limit_l_min -9
_diffrn_reflns_number 9907
_diffrn_reflns_point_group_measured_fraction_full 0.999
_diffrn_reflns_point_group_measured_fraction_max 0.975
_diffrn_reflns_theta_full 67.684
_diffrn_reflns_theta_max 77.203
_diffrn_reflns_theta_min 4.920
_diffrn_source 'micro-focus sealed X-ray tube'
_diffrn_source_type 'PhotonJet (Cu) X-ray Source'
_exptl_absorpt_coefficient_mu 0.560
_exptl_absorpt_correction_T_max 1.00000
_exptl_absorpt_correction_T_min 0.67130
_exptl_absorpt_correction_type multi-scan
_exptl_absorpt_process_details
;
CrysAlisPro 1.171.41.93a (Rigaku Oxford Diffraction, 2020)
Empirical absorption correction using spherical harmonics,
implemented in SCALE3 ABSPACK scaling algorithm.
;
_exptl_crystal_colour 'clear light colourless'
_exptl_crystal_colour_lustre clear
_exptl_crystal_colour_modifier light
_exptl_crystal_colour_primary colourless
_exptl_crystal_density_diffrn 1.235
_exptl_crystal_description irregular
_exptl_crystal_F_000 584
_exptl_crystal_preparation oil
_exptl_crystal_recrystallization_method dichloromethane/methanol
_refine_diff_density_max 0.240
_refine_diff_density_min -0.209
_refine_diff_density_rms 0.045
_refine_ls_extinction_method none
_refine_ls_goodness_of_fit_ref 1.066
_refine_ls_hydrogen_treatment constr
_refine_ls_matrix_type full
_refine_ls_number_parameters 192
_refine_ls_number_reflns 3045
_refine_ls_number_restraints 0
_refine_ls_restrained_S_all 1.066
_refine_ls_R_factor_all 0.0470
_refine_ls_R_factor_gt 0.0414
_refine_ls_shift/su_max 0.000
_refine_ls_shift/su_mean 0.000
_refine_ls_structure_factor_coef Fsqd
_refine_ls_weighting_details 'w=1/[\s^2^(Fo^2^)+(0.0538P)^2^+0.3957P] where P=(Fo^2^+2Fc^2^)/3'
_refine_ls_weighting_scheme calc
_refine_ls_wR_factor_gt 0.1075
_refine_ls_wR_factor_ref 0.1128
_reflns_Friedel_coverage 0.000
_reflns_number_gt 2636
_reflns_number_total 3045
_reflns_threshold_expression 'I > 2\s(I)'
_cod_data_source_file d5sc04257g2.cif
_cod_data_source_block dimethyl_diphenyl_pyr
_cod_depositor_comments 'Adding full bibliography for 1575172--1575185.cif.'
_cod_database_code 1575184
_shelx_shelxl_version_number 2019/3
_shelx_space_group_comment
;
The symmetry employed for this shelxl refinement is uniquely defined
by the following loop, which should always be used as a source of
symmetry information in preference to the above space-group names.
They are only intended as comments.
;
_olex2_refinement_description
;
1. Fixed Uiso
 At 1.2 times of:
  All C(H) groups
 At 1.5 times of:
  All C(H,H,H) groups
2.a Aromatic/amide H refined with riding coordinates:
 C14(H14), C17(H17), C12(H12), C4(H4), C2(H2), C8(H8), C6(H6), C1(H1),
 C11(H11), C9(H9), C5(H5), C10(H10)
2.b Idealised Me refined as rotating group:
 C18(H18A,H18B,H18C), C19(H19A,H19B,H19C)
;
_olex2_exptl_crystal_mounting_method oil
_olex2_submission_original_sample_id '6 123 K'
_olex2_submission_special_instructions 'No special instructions were received'
_oxdiff_exptl_absorpt_empirical_details
;
Empirical correction (ABSPACK) includes:
- Absorption correction using spherical harmonics
- Frame scaling
;
_oxdiff_exptl_absorpt_empirical_full_max 1.903
_oxdiff_exptl_absorpt_empirical_full_min 0.642

loop_
_space_group_symop_operation_xyz
'x, y, z'
'-x, y+1/2, -z+1/2'
'-x, -y, -z'
'x, -y-1/2, z-1/2'

loop_
_atom_site_label
_atom_site_type_symbol
_atom_site_fract_x
_atom_site_fract_y
_atom_site_fract_z
_atom_site_U_iso_or_equiv
_atom_site_adp_type
_atom_site_occupancy
_atom_site_site_symmetry_order
_atom_site_calc_flag
_atom_site_refinement_flags_posn
_atom_site_refinement_flags_adp
_atom_site_refinement_flags_occupancy
_atom_site_disorder_assembly
_atom_site_disorder_group
N1 N 0.59947(13) 0.23692(6) 0.55153(10) 0.0258(2) Uani 1 1 d . . . . .
N2 N 0.81384(13) 0.44669(6) 0.63655(10) 0.0246(2) Uani 1 1 d . . . . .
C13 C 0.66910(14) 0.30694(7) 0.58045(11) 0.0221(3) Uani 1 1 d . . . . .
C14 C 0.84103(15) 0.31838(7) 0.57532(11) 0.0225(3) Uani 1 1 d . . . . .
H14 H 0.912046 0.278533 0.553498 0.027 Uiso 1 1 calc R U . . .
C3 C 0.69332(14) 0.17095(7) 0.58023(12) 0.0233(3) Uani 1 1 d . . . . .
C7 C 0.43526(14) 0.22906(7) 0.49220(11) 0.0226(3) Uani 1 1 d . . . . .
C15 C 0.90710(15) 0.38838(7) 0.60234(11) 0.0228(3) Uani 1 1 d . . . . .
C16 C 0.64852(16) 0.43541(7) 0.64263(11) 0.0246(3) Uani 1 1 d . . . . .
C17 C 0.57203(15) 0.36733(7) 0.61511(11) 0.0244(3) Uani 1 1 d . . . . .
H17 H 0.454665 0.362020 0.619880 0.029 Uiso 1 1 calc R U . . .
C12 C 0.33238(15) 0.17209(7) 0.53239(12) 0.0255(3) Uani 1 1 d . . . . .
H12 H 0.371458 0.139299 0.600121 0.031 Uiso 1 1 calc R U . . .
C4 C 0.70044(15) 0.11550(7) 0.48607(12) 0.0267(3) Uani 1 1 d . . . . .
H4 H 0.646815 0.122556 0.401887 0.032 Uiso 1 1 calc R U . . .
C2 C 0.77370(15) 0.16045(7) 0.70298(12) 0.0254(3) Uani 1 1 d . . . . .
H2 H 0.768158 0.197830 0.768057 0.031 Uiso 1 1 calc R U . . .
C8 C 0.37774(16) 0.27620(7) 0.39173(12) 0.0270(3) Uani 1 1 d . . . . .
H8 H 0.447794 0.314523 0.362143 0.032 Uiso 1 1 calc R U . . .
C6 C 0.86767(16) 0.03983(7) 0.63689(13) 0.0291(3) Uani 1 1 d . . . . .
H6 H 0.927286 -0.004883 0.656122 0.035 Uiso 1 1 calc R U . . .
C1 C 0.86190(15) 0.09531(7) 0.73007(12) 0.0282(3) Uani 1 1 d . . . . .
H1 H 0.918736 0.088750 0.813203 0.034 Uiso 1 1 calc R U . . .
C11 C 0.17323(16) 0.16298(8) 0.47410(13) 0.0291(3) Uani 1 1 d . . . . .
H11 H 0.103806 0.123923 0.501837 0.035 Uiso 1 1 calc R U . . .
C18 C 1.09095(16) 0.40253(8) 0.59188(13) 0.0287(3) Uani 1 1 d . . . . .
H18A H 1.106299 0.444689 0.533215 0.043 Uiso 1 1 calc R U . . .
H18B H 1.143632 0.358156 0.557030 0.043 Uiso 1 1 calc R U . . .
H18C H 1.142558 0.413943 0.678577 0.043 Uiso 1 1 calc R U . . .
C9 C 0.21716(16) 0.26699(8) 0.33473(12) 0.0310(3) Uani 1 1 d . . . . .
H9 H 0.177291 0.299728 0.267163 0.037 Uiso 1 1 calc R U . . .
C5 C 0.78574(16) 0.04998(7) 0.51510(13) 0.0289(3) Uani 1 1 d . . . . .
H5 H 0.788180 0.011758 0.451270 0.035 Uiso 1 1 calc R U . . .
C10 C 0.11527(15) 0.21067(8) 0.37554(12) 0.0303(3) Uani 1 1 d . . . . .
H10 H 0.005860 0.204684 0.336137 0.036 Uiso 1 1 calc R U . . .
C19 C 0.54721(17) 0.50086(7) 0.68317(14) 0.0329(3) Uani 1 1 d . . . . .
H19A H 0.525960 0.496454 0.775986 0.049 Uiso 1 1 calc R U . . .
H19B H 0.440645 0.501933 0.631240 0.049 Uiso 1 1 calc R U . . .
H19C H 0.608954 0.546887 0.668741 0.049 Uiso 1 1 calc R U . . .

loop_
_atom_site_aniso_label
_atom_site_aniso_U_11
_atom_site_aniso_U_22
_atom_site_aniso_U_33
_atom_site_aniso_U_23
_atom_site_aniso_U_13
_atom_site_aniso_U_12
N1 0.0201(5) 0.0193(5) 0.0369(6) -0.0019(4) -0.0071(4) 0.0005(4)
N2 0.0268(5) 0.0215(5) 0.0250(5) 0.0006(4) -0.0021(4) -0.0006(4)
C13 0.0220(6) 0.0207(6) 0.0229(5) -0.0003(4) -0.0040(4) -0.0002(4)
C14 0.0213(6) 0.0224(6) 0.0235(5) -0.0012(4) -0.0016(4) 0.0021(4)
C3 0.0183(5) 0.0205(6) 0.0306(6) 0.0002(4) -0.0022(4) -0.0008(4)
C7 0.0190(5) 0.0228(6) 0.0254(5) -0.0040(4) -0.0025(4) 0.0009(4)
C15 0.0235(6) 0.0237(6) 0.0208(5) 0.0017(4) -0.0023(4) -0.0015(5)
C16 0.0268(6) 0.0223(6) 0.0241(5) 0.0005(4) -0.0027(4) 0.0025(5)
C17 0.0193(6) 0.0249(6) 0.0288(6) -0.0003(5) -0.0020(4) 0.0013(5)
C12 0.0243(6) 0.0235(6) 0.0285(6) -0.0003(5) -0.0014(5) 0.0001(5)
C4 0.0234(6) 0.0277(6) 0.0285(6) -0.0027(5) -0.0031(5) 0.0004(5)
C2 0.0239(6) 0.0246(6) 0.0274(6) -0.0018(5) -0.0012(5) -0.0016(5)
C8 0.0239(6) 0.0292(7) 0.0279(6) 0.0027(5) 0.0004(5) -0.0001(5)
C6 0.0237(6) 0.0237(6) 0.0402(7) 0.0063(5) 0.0038(5) 0.0024(5)
C1 0.0240(6) 0.0304(7) 0.0297(6) 0.0064(5) -0.0020(5) 0.0000(5)
C11 0.0228(6) 0.0279(7) 0.0367(7) -0.0065(5) 0.0019(5) -0.0039(5)
C18 0.0238(6) 0.0301(7) 0.0319(6) -0.0013(5) 0.0003(5) -0.0048(5)
C9 0.0272(6) 0.0393(8) 0.0259(6) 0.0009(5) -0.0037(5) 0.0059(5)
C5 0.0264(6) 0.0236(6) 0.0368(7) -0.0049(5) 0.0023(5) 0.0009(5)
C10 0.0203(6) 0.0398(7) 0.0299(6) -0.0109(5) -0.0049(5) 0.0021(5)
C19 0.0333(7) 0.0247(7) 0.0403(7) -0.0046(5) -0.0023(5) 0.0055(5)

loop_
_atom_type_symbol
_atom_type_description
_atom_type_scat_dispersion_real
_atom_type_scat_dispersion_imag
_atom_type_scat_source
C C 0.0181 0.0091 'International Tables Vol C Tables 4.2.6.8 and 6.1.1.4'
H H 0.0000 0.0000 'International Tables Vol C Tables 4.2.6.8 and 6.1.1.4'
N N 0.0311 0.0180 'International Tables Vol C Tables 4.2.6.8 and 6.1.1.4'

loop_
_geom_angle_atom_site_label_1
_geom_angle_atom_site_label_2
_geom_angle_atom_site_label_3
_geom_angle
_geom_angle_site_symmetry_1
_geom_angle_site_symmetry_3
_geom_angle_publ_flag
C13 N1 C3 120.31(9) . . ?
C13 N1 C7 121.73(10) . . ?
C7 N1 C3 117.96(10) . . ?
C16 N2 C15 117.29(11) . . ?
C14 C13 N1 120.36(11) . . ?
C17 C13 N1 122.14(11) . . ?
C17 C13 C14 117.50(11) . . ?
C13 C14 H14 120.3 . . ?
C15 C14 C13 119.46(11) . . ?
C15 C14 H14 120.3 . . ?
C4 C3 N1 119.71(11) . . ?
C4 C3 C2 119.63(11) . . ?
C2 C3 N1 120.64(11) . . ?
C12 C7 N1 119.68(11) . . ?
C8 C7 N1 120.90(11) . . ?
C8 C7 C12 119.40(11) . . ?
N2 C15 C14 123.17(11) . . ?
N2 C15 C18 116.63(11) . . ?
C14 C15 C18 120.19(11) . . ?
N2 C16 C17 123.16(11) . . ?
N2 C16 C19 116.41(11) . . ?
C17 C16 C19 120.42(11) . . ?
C13 C17 H17 120.3 . . ?
C16 C17 C13 119.41(11) . . ?
C16 C17 H17 120.3 . . ?
C7 C12 H12 119.8 . . ?
C11 C12 C7 120.36(12) . . ?
C11 C12 H12 119.8 . . ?
C3 C4 H4 120.0 . . ?
C5 C4 C3 120.00(11) . . ?
C5 C4 H4 120.0 . . ?
C3 C2 H2 120.1 . . ?
C1 C2 C3 119.90(11) . . ?
C1 C2 H2 120.1 . . ?
C7 C8 H8 120.1 . . ?
C7 C8 C9 119.76(12) . . ?
C9 C8 H8 120.1 . . ?
C1 C6 H6 120.2 . . ?
C1 C6 C5 119.54(12) . . ?
C5 C6 H6 120.2 . . ?
C2 C1 H1 119.8 . . ?
C6 C1 C2 120.49(11) . . ?
C6 C1 H1 119.8 . . ?
C12 C11 H11 119.9 . . ?
C10 C11 C12 120.15(12) . . ?
C10 C11 H11 119.9 . . ?
C15 C18 H18A 109.5 . . ?
C15 C18 H18B 109.5 . . ?
C15 C18 H18C 109.5 . . ?
H18A C18 H18B 109.5 . . ?
H18A C18 H18C 109.5 . . ?
H18B C18 H18C 109.5 . . ?
C8 C9 H9 119.7 . . ?
C10 C9 C8 120.59(12) . . ?
C10 C9 H9 119.7 . . ?
C4 C5 C6 120.41(12) . . ?
C4 C5 H5 119.8 . . ?
C6 C5 H5 119.8 . . ?
C11 C10 H10 120.1 . . ?
C9 C10 C11 119.74(11) . . ?
C9 C10 H10 120.1 . . ?
C16 C19 H19A 109.5 . . ?
C16 C19 H19B 109.5 . . ?
C16 C19 H19C 109.5 . . ?
H19A C19 H19B 109.5 . . ?
H19A C19 H19C 109.5 . . ?
H19B C19 H19C 109.5 . . ?

loop_
_geom_bond_atom_site_label_1
_geom_bond_atom_site_label_2
_geom_bond_distance
_geom_bond_site_symmetry_2
_geom_bond_publ_flag
N1 C13 1.4018(15) . ?
N1 C3 1.4259(15) . ?
N1 C7 1.4245(15) . ?
N2 C15 1.3462(16) . ?
N2 C16 1.3460(17) . ?
C13 C14 1.3979(17) . ?
C13 C17 1.3942(17) . ?
C14 H14 0.9500 . ?
C14 C15 1.3872(17) . ?
C3 C4 1.3915(17) . ?
C3 C2 1.3927(17) . ?
C7 C12 1.3927(18) . ?
C7 C8 1.3916(17) . ?
C15 C18 1.5060(17) . ?
C16 C17 1.3906(17) . ?
C16 C19 1.5024(17) . ?
C17 H17 0.9500 . ?
C12 H12 0.9500 . ?
C12 C11 1.3865(17) . ?
C4 H4 0.9500 . ?
C4 C5 1.3856(18) . ?
C2 H2 0.9500 . ?
C2 C1 1.3877(18) . ?
C8 H8 0.9500 . ?
C8 C9 1.3921(18) . ?
C6 H6 0.9500 . ?
C6 C1 1.3840(19) . ?
C6 C5 1.3884(19) . ?
C1 H1 0.9500 . ?
C11 H11 0.9500 . ?
C11 C10 1.385(2) . ?
C18 H18A 0.9800 . ?
C18 H18B 0.9800 . ?
C18 H18C 0.9800 . ?
C9 H9 0.9500 . ?
C9 C10 1.381(2) . ?
C5 H5 0.9500 . ?
C10 H10 0.9500 . ?
C19 H19A 0.9800 . ?
C19 H19B 0.9800 . ?
C19 H19C 0.9800 . ?

loop_
_geom_torsion_atom_site_label_1
_geom_torsion_atom_site_label_2
_geom_torsion_atom_site_label_3
_geom_torsion_atom_site_label_4
_geom_torsion
_geom_torsion_site_symmetry_1
_geom_torsion_site_symmetry_2
_geom_torsion_site_symmetry_3
_geom_torsion_site_symmetry_4
_geom_torsion_publ_flag
N1 C13 C14 C15 179.02(10) . . . . ?
N1 C13 C17 C16 -179.98(11) . . . . ?
N1 C3 C4 C5 -177.37(11) . . . . ?
N1 C3 C2 C1 178.78(11) . . . . ?
N1 C7 C12 C11 -178.94(11) . . . . ?
N1 C7 C8 C9 179.52(11) . . . . ?
N2 C16 C17 C13 0.58(18) . . . . ?
C13 N1 C3 C4 -132.65(12) . . . . ?
C13 N1 C3 C2 49.35(16) . . . . ?
C13 N1 C7 C12 -140.84(12) . . . . ?
C13 N1 C7 C8 41.11(17) . . . . ?
C13 C14 C15 N2 1.46(17) . . . . ?
C13 C14 C15 C18 -177.47(10) . . . . ?
C14 C13 C17 C16 0.06(17) . . . . ?
C3 N1 C13 C14 31.59(16) . . . . ?
C3 N1 C13 C17 -148.37(11) . . . . ?
C3 N1 C7 C12 39.71(16) . . . . ?
C3 N1 C7 C8 -138.35(12) . . . . ?
C3 C4 C5 C6 -1.46(19) . . . . ?
C3 C2 C1 C6 -1.42(18) . . . . ?
C7 N1 C13 C14 -147.85(11) . . . . ?
C7 N1 C13 C17 32.18(17) . . . . ?
C7 N1 C3 C4 46.81(16) . . . . ?
C7 N1 C3 C2 -131.18(12) . . . . ?
C7 C12 C11 C10 -0.16(19) . . . . ?
C7 C8 C9 C10 -1.1(2) . . . . ?
C15 N2 C16 C17 -0.20(17) . . . . ?
C15 N2 C16 C19 179.01(10) . . . . ?
C16 N2 C15 C14 -0.83(17) . . . . ?
C16 N2 C15 C18 178.14(10) . . . . ?
C17 C13 C14 C15 -1.01(16) . . . . ?
C12 C7 C8 C9 1.46(18) . . . . ?
C12 C11 C10 C9 0.55(19) . . . . ?
C4 C3 C2 C1 0.79(18) . . . . ?
C2 C3 C4 C5 0.64(18) . . . . ?
C8 C7 C12 C11 -0.85(18) . . . . ?
C8 C9 C10 C11 0.1(2) . . . . ?
C1 C6 C5 C4 0.83(19) . . . . ?
C5 C6 C1 C2 0.62(19) . . . . ?
C19 C16 C17 C13 -178.60(11) . . . . ?
